data_1558116
loop_
_publ_author_name
'Ward, Robert J.'
'Rungthanaphatsophon, Pokpong'
'Rosal, Iker del'
'Kelley, Steven P.'
'Maron, Laurent'
'Walensky, Justin R.'

_publ_section_title
;
 Divergent uranium- versus phosphorus-based reduction of Me3SiN3 with
 steric modification of phosphido ligands
;
_journal_issue 22
_journal_name_full 'Chemical Science'
_journal_page_first 5830
_journal_page_last 5835
_journal_paper_doi 10.1039/D0SC02261F
_journal_volume 11
_journal_year 2020
_chemical_formula_moiety 'C33 H56 N P Si2 U'
_chemical_formula_sum 'C33 H56 N P Si2 U'
_chemical_formula_weight 791.96
_space_group_crystal_system triclinic
_space_group_IT_number 2
_space_group_name_Hall '-P 1'
_space_group_name_H-M_alt 'P -1'
_atom_sites_solution_hydrogens geom
_atom_sites_solution_primary heavy
_audit_creation_date 2018-01-13
_audit_creation_method
;
Olex2 1.2
(compiled 2017.08.10 svn.r3458 for OlexSys, GUI svn.r5381)
;
_audit_update_record
;
2018-02-28 deposited with the CCDC.	2020-05-21 downloaded from the CCDC.
;
_cell_angle_alpha 85.363(2)
_cell_angle_beta 89.696(2)
_cell_angle_gamma 85.317(2)
_cell_formula_units_Z 4
_cell_length_a 10.6409(6)
_cell_length_b 16.5027(9)
_cell_length_c 20.4856(11)
_cell_measurement_reflns_used 9917
_cell_measurement_temperature 100
_cell_measurement_theta_max 28.31
_cell_measurement_theta_min 2.26
_cell_volume 3573.6(3)
_computing_cell_refinement 'SAINT V8.38A (?, 2016)'
_computing_data_reduction 'SAINT V8.38A (?, 2016)'
_computing_molecular_graphics 'Olex2 (Dolomanov et al., 2009)'
_computing_publication_material 'Olex2 (Dolomanov et al., 2009)'
_computing_structure_refinement 'ShelXL (Sheldrick, 2015)'
_computing_structure_solution 'ShelXS (Sheldrick, 2008)'
_diffrn_ambient_temperature 100
_diffrn_measured_fraction_theta_full 0.998
_diffrn_measured_fraction_theta_max 0.995
_diffrn_measurement_device_type 'Bruker APEX-II CCD'
_diffrn_measurement_method '\f and \w scans'
_diffrn_radiation_type MoK\a
_diffrn_radiation_wavelength 0.71073
_diffrn_reflns_av_R_equivalents 0.0593
_diffrn_reflns_av_unetI/netI 0.0759
_diffrn_reflns_Laue_measured_fraction_full 0.998
_diffrn_reflns_Laue_measured_fraction_max 0.995
_diffrn_reflns_limit_h_max 14
_diffrn_reflns_limit_h_min -14
_diffrn_reflns_limit_k_max 21
_diffrn_reflns_limit_k_min -22
_diffrn_reflns_limit_l_max 27
_diffrn_reflns_limit_l_min -27
_diffrn_reflns_number 53696
_diffrn_reflns_point_group_measured_fraction_full 0.998
_diffrn_reflns_point_group_measured_fraction_max 0.995
_diffrn_reflns_theta_full 25.242
_diffrn_reflns_theta_max 28.463
_diffrn_reflns_theta_min 2.263
_diffrn_standards_number 0
_exptl_absorpt_coefficient_mu 4.675
_exptl_absorpt_correction_T_max 0.5634
_exptl_absorpt_correction_T_min 0.4445
_exptl_absorpt_correction_type multi-scan
_exptl_absorpt_process_details
'SADABS-2016/2 (Bruker,2016/2) was used for absorption correction. wR2(int) was 0.0844 before and 0.0578 after correction. The Ratio of minimum to maximum transmission is 0.7890. The \l/2 correction factor is Not present.'
_exptl_crystal_colour 'dark yellow'
_exptl_crystal_colour_modifier dark
_exptl_crystal_colour_primary yellow
_exptl_crystal_density_diffrn 1.472
_exptl_crystal_description prism
_exptl_crystal_F_000 1584
_exptl_crystal_size_max 0.271
_exptl_crystal_size_mid 0.226
_exptl_crystal_size_min 0.148
_refine_diff_density_max 1.106
_refine_diff_density_min -1.001
_refine_diff_density_rms 0.160
_refine_ls_extinction_method none
_refine_ls_goodness_of_fit_ref 1.000
_refine_ls_hydrogen_treatment constr
_refine_ls_matrix_type full
_refine_ls_number_parameters 719
_refine_ls_number_reflns 17966
_refine_ls_number_restraints 0
_refine_ls_restrained_S_all 1.000
_refine_ls_R_factor_all 0.0671
_refine_ls_R_factor_gt 0.0391
_refine_ls_shift/su_max 0.003
_refine_ls_shift/su_mean 0.000
_refine_ls_structure_factor_coef Fsqd
_refine_ls_weighting_details 'w=1/[\s^2^(Fo^2^)+(0.0246P)^2^+1.0720P] where P=(Fo^2^+2Fc^2^)/3'
_refine_ls_weighting_scheme calc
_refine_ls_wR_factor_gt 0.0667
_refine_ls_wR_factor_ref 0.0736
_reflns_Friedel_coverage 0.000
_reflns_number_gt 13437
_reflns_number_total 17966
_reflns_threshold_expression 'I > 2\s(I)'
_cod_data_source_file d0sc02261f2.cif
_cod_data_source_block pr_6043_0m_a
_cod_depositor_comments
;Adding full bibliography for 1558114--1558116.cif.

 Adding full bibliography for 1558114--1558116.cif.
;
_cod_database_code 1558116
_shelxl_version_number 2014-3
_shelx_space_group_comment
;
The symmetry employed for this shelxl refinement is uniquely defined
by the following loop, which should always be used as a source of
symmetry information in preference to the above space-group names.
They are only intended as comments.
;
_shelx_estimated_absorpt_t_max 0.545
_shelx_estimated_absorpt_t_min 0.364
_olex2_refinement_description
;
1. Fixed Uiso
 At 1.2 times of:
  All C(H) groups
 At 1.5 times of:
  All C(H,H,H) groups
2.a Aromatic/amide H refined with riding coordinates:
 C27B(H27B), C24B(H24B), C23B(H23B), C27A(H27), C23A(H23), C26A(H26),
 C26B(H26B), C25B(H25B), C24A(H24), C25A(H25)
2.b Idealised Me refined as rotating group:
 C21A(H21A,H21B,H21C), C21B(H21D,H21E,H21F), C6B(H6BA,H6BB,H6BC), C6A(H8A,H8B,
 H8C), C17B(H17D,H17E,H17F), C18A(H19A,H19B,H19C), C16B(H16D,H16E,H16F),
 C32B(H32D,H32E,H32F), C7B(H7BA,H7BB,H7BC), C33B(H33D,H33E,H33F), C28A(H32A,
 H32B,H32C), C8B(H8BA,H8BB,H8BC), C31B(H31D,H31E,H31F), C16A(H17A,H17B,H17C),
 C17A(H18A,H18B,H18C), C28B(H28D,H28E,H28F), C9B(H9BA,H9BB,H9BC), C33A(H30A,
 H30B,H30C), C29B(H29D,H29E,H29F), C8A(H10A,H10B,H10C), C31A(H29A,H29B,H29C),
 C32A(H28A,H28B,H28C), C19A(H20A,H20B,H20C), C30A(H31A,H31B,H31C), C10A(H7A,H7B,
 H7C), C10B(H10D,H10E,H10F), C7A(H9A,H9B,H9C), C9A(H6A,H6B,H6C), C20B(H20D,H20E,
 H20F), C30B(H30D,H30E,H30F), C20A(H16A,H16B,H16C), C19B(H19D,H19E,H19F),
 C29A(H33A,H33B,H33C), C18B(H18D,H18E,H18F)
;
_olex2_submission_special_instructions 'No special instructions were received'

loop_
_space_group_symop_operation_xyz
'x, y, z'
'-x, -y, -z'

loop_
_atom_site_label
_atom_site_type_symbol
_atom_site_fract_x
_atom_site_fract_y
_atom_site_fract_z
_atom_site_U_iso_or_equiv
_atom_site_adp_type
_atom_site_occupancy
_atom_site_site_symmetry_order
_atom_site_calc_flag
_atom_site_refinement_flags_posn
_atom_site_refinement_flags_adp
_atom_site_refinement_flags_occupancy
_atom_site_disorder_assembly
_atom_site_disorder_group
U1B U 0.17567(2) 0.24227(2) 0.12200(2) 0.01236(4) Uani 1 1 d . . . . .
U1A U -0.27891(2) 0.22004(2) 0.52258(2) 0.01169(4) Uani 1 1 d . . . . .
P1A P -0.09517(10) 0.29030(6) 0.65684(5) 0.0123(2) Uani 1 1 d . . . . .
P1B P 0.38679(10) 0.26735(7) -0.02093(5) 0.0145(2) Uani 1 1 d . . . . .
Si2A Si 0.11671(11) 0.25413(8) 0.65065(6) 0.0191(3) Uani 1 1 d . . . . .
Si1A Si -0.13341(12) 0.42554(7) 0.67590(6) 0.0185(3) Uani 1 1 d . . . . .
Si2B Si 0.33012(11) 0.37973(7) -0.09088(6) 0.0177(3) Uani 1 1 d . . . . .
Si1B Si 0.59666(12) 0.25436(8) 0.00997(6) 0.0219(3) Uani 1 1 d . . . . .
C2B C 0.1087(4) 0.4064(2) 0.1312(2) 0.0169(9) Uani 1 1 d . . . . .
C21A C -0.2239(4) 0.0743(2) 0.5558(2) 0.0184(10) Uani 1 1 d . . . . .
H21A H -0.1351 0.0602 0.5456 0.028 Uiso 1 1 calc GR . . . .
H21B H -0.2772 0.0410 0.5320 0.028 Uiso 1 1 calc GR . . . .
H21C H -0.2376 0.0640 0.6030 0.028 Uiso 1 1 calc GR . . . .
C21B C -0.0182(3) 0.2531(2) 0.05170(18) 0.0096(8) Uani 1 1 d . . . . .
H21D H -0.0366 0.3099 0.0341 0.014 Uiso 1 1 calc GR . . . .
H21E H -0.0897 0.2356 0.0780 0.014 Uiso 1 1 calc GR . . . .
H21F H -0.0041 0.2182 0.0154 0.014 Uiso 1 1 calc GR . . . .
C6B C -0.1199(4) 0.3746(3) 0.1677(2) 0.0310(12) Uani 1 1 d . . . . .
H6BA H -0.1438 0.3824 0.1213 0.047 Uiso 1 1 calc GR . . . .
H6BB H -0.1554 0.4213 0.1904 0.047 Uiso 1 1 calc GR . . . .
H6BC H -0.1525 0.3245 0.1875 0.047 Uiso 1 1 calc GR . . . .
N1B N 0.2955(3) 0.26194(19) 0.04164(16) 0.0153(8) Uani 1 1 d . . . . .
C6A C -0.4499(4) 0.2738(3) 0.6779(2) 0.0267(11) Uani 1 1 d . . . . .
H8A H -0.4420 0.2241 0.7077 0.040 Uiso 1 1 calc GR . . . .
H8B H -0.5197 0.3106 0.6923 0.040 Uiso 1 1 calc GR . . . .
H8C H -0.3713 0.3009 0.6783 0.040 Uiso 1 1 calc GR . . . .
C4B C 0.2188(4) 0.3441(2) 0.2198(2) 0.0172(9) Uani 1 1 d . . . . .
C2A C -0.4968(4) 0.3077(2) 0.5538(2) 0.0167(9) Uani 1 1 d . . . . .
C11A C -0.1664(4) 0.1577(3) 0.4086(2) 0.0175(9) Uani 1 1 d . . . . .
C3B C 0.2300(4) 0.3921(2) 0.1598(2) 0.0158(9) Uani 1 1 d . . . . .
C11B C 0.2665(4) 0.0806(2) 0.1185(2) 0.0185(10) Uani 1 1 d . . . . .
C3A C -0.5351(4) 0.2646(3) 0.5018(2) 0.0164(9) Uani 1 1 d . . . . .
C15B C 0.2984(4) 0.1013(2) 0.1822(2) 0.0196(10) Uani 1 1 d . . . . .
C5A C -0.4949(4) 0.1728(3) 0.5909(2) 0.0161(9) Uani 1 1 d . . . . .
C1A C -0.4757(4) 0.2521(3) 0.6095(2) 0.0173(9) Uani 1 1 d . . . . .
C13B C 0.0841(4) 0.0982(3) 0.1779(2) 0.0229(10) Uani 1 1 d . . . . .
C13A C -0.1293(4) 0.2886(3) 0.4289(2) 0.0181(10) Uani 1 1 d . . . . .
C14A C -0.2460(4) 0.2920(3) 0.3950(2) 0.0196(10) Uani 1 1 d . . . . .
N1A N -0.1697(3) 0.26559(19) 0.59478(16) 0.0129(7) Uani 1 1 d . . . . .
C4A C -0.5326(4) 0.1807(3) 0.5239(2) 0.0169(9) Uani 1 1 d . . . . .
C27B C 0.2493(4) 0.1558(3) -0.0790(2) 0.0206(10) Uani 1 1 d . . . . .
H27B H 0.1861 0.1707 -0.0483 0.025 Uiso 1 1 calc R . . . .
C12A C -0.0799(4) 0.2059(3) 0.4364(2) 0.0188(10) Uani 1 1 d . . . . .
C1B C 0.0222(4) 0.3680(2) 0.1735(2) 0.0181(10) Uani 1 1 d . . . . .
C5B C 0.0899(4) 0.3303(2) 0.2283(2) 0.0181(10) Uani 1 1 d . . . . .
C24B C 0.4322(4) 0.1122(3) -0.1684(2) 0.0217(10) Uani 1 1 d . . . . .
H24B H 0.4956 0.0969 -0.1989 0.026 Uiso 1 1 calc R . . . .
C23B C 0.4544(4) 0.1683(2) -0.1243(2) 0.0193(10) Uani 1 1 d . . . . .
H23B H 0.5327 0.1922 -0.1251 0.023 Uiso 1 1 calc R . . . .
C17B C 0.0576(5) 0.0523(3) 0.0607(2) 0.0301(12) Uani 1 1 d . . . . .
H17D H -0.0263 0.0816 0.0594 0.045 Uiso 1 1 calc GR . . . .
H17E H 0.0494 -0.0065 0.0676 0.045 Uiso 1 1 calc GR . . . .
H17F H 0.1008 0.0641 0.0190 0.045 Uiso 1 1 calc GR . . . .
C22B C 0.3640(4) 0.1901(2) -0.0788(2) 0.0162(9) Uani 1 1 d . . . . .
C18A C -0.0637(5) 0.3607(3) 0.4457(2) 0.0322(12) Uani 1 1 d . . . . .
H19A H -0.1122 0.4109 0.4285 0.048 Uiso 1 1 calc GR . . . .
H19B H 0.0207 0.3583 0.4262 0.048 Uiso 1 1 calc GR . . . .
H19C H -0.0565 0.3604 0.4934 0.048 Uiso 1 1 calc GR . . . .
C12B C 0.1335(4) 0.0795(2) 0.1161(2) 0.0192(10) Uani 1 1 d . . . . .
C16B C 0.3594(4) 0.0557(3) 0.0673(2) 0.0267(11) Uani 1 1 d . . . . .
H16D H 0.3142 0.0449 0.0278 0.040 Uiso 1 1 calc GR . . . .
H16E H 0.4104 0.0062 0.0839 0.040 Uiso 1 1 calc GR . . . .
H16F H 0.4145 0.0997 0.0568 0.040 Uiso 1 1 calc GR . . . .
C15A C -0.2693(4) 0.2105(3) 0.3829(2) 0.0178(9) Uani 1 1 d . . . . .
C32B C 0.4207(4) 0.3784(3) -0.1691(2) 0.0254(11) Uani 1 1 d . . . . .
H32D H 0.5096 0.3849 -0.1603 0.038 Uiso 1 1 calc GR . . . .
H32E H 0.3867 0.4234 -0.1998 0.038 Uiso 1 1 calc GR . . . .
H32F H 0.4132 0.3264 -0.1881 0.038 Uiso 1 1 calc GR . . . .
C27A C -0.1802(4) 0.1556(3) 0.7281(2) 0.0214(10) Uani 1 1 d . . . . .
H27 H -0.1985 0.1382 0.6863 0.026 Uiso 1 1 calc R . . . .
C22A C -0.1312(4) 0.2299(2) 0.7324(2) 0.0149(9) Uani 1 1 d . . . . .
C23A C -0.1034(4) 0.2539(3) 0.7944(2) 0.0218(10) Uani 1 1 d . . . . .
H23 H -0.0697 0.3049 0.7981 0.026 Uiso 1 1 calc R . . . .
C7B C 0.0773(4) 0.4577(3) 0.0684(2) 0.0256(11) Uani 1 1 d . . . . .
H7BA H 0.1247 0.4344 0.0323 0.038 Uiso 1 1 calc GR . . . .
H7BB H 0.1000 0.5134 0.0724 0.038 Uiso 1 1 calc GR . . . .
H7BC H -0.0133 0.4586 0.0597 0.038 Uiso 1 1 calc GR . . . .
C33B C 0.1595(4) 0.3702(3) -0.1053(2) 0.0234(11) Uani 1 1 d . . . . .
H33D H 0.1501 0.3274 -0.1350 0.035 Uiso 1 1 calc GR . . . .
H33E H 0.1204 0.4222 -0.1251 0.035 Uiso 1 1 calc GR . . . .
H33F H 0.1182 0.3561 -0.0635 0.035 Uiso 1 1 calc GR . . . .
C14B C 0.1859(4) 0.1101(2) 0.2188(2) 0.0210(10) Uani 1 1 d . . . . .
C28A C -0.1606(4) 0.4799(3) 0.5933(2) 0.0277(11) Uani 1 1 d . . . . .
H32A H -0.0819 0.4768 0.5682 0.041 Uiso 1 1 calc GR . . . .
H32B H -0.1886 0.5372 0.5980 0.041 Uiso 1 1 calc GR . . . .
H32C H -0.2254 0.4544 0.5703 0.041 Uiso 1 1 calc GR . . . .
C8B C 0.3462(4) 0.4292(3) 0.1329(2) 0.0255(11) Uani 1 1 d . . . . .
H8BA H 0.4154 0.4171 0.1644 0.038 Uiso 1 1 calc GR . . . .
H8BB H 0.3286 0.4885 0.1252 0.038 Uiso 1 1 calc GR . . . .
H8BC H 0.3700 0.4063 0.0915 0.038 Uiso 1 1 calc GR . . . .
C26A C -0.2029(4) 0.1061(3) 0.7845(2) 0.0280(11) Uani 1 1 d . . . . .
H26 H -0.2369 0.0551 0.7811 0.034 Uiso 1 1 calc R . . . .
C31B C 0.3569(4) 0.4754(3) -0.0533(2) 0.0232(10) Uani 1 1 d . . . . .
H31D H 0.3132 0.4762 -0.0111 0.035 Uiso 1 1 calc GR . . . .
H31E H 0.3243 0.5223 -0.0824 0.035 Uiso 1 1 calc GR . . . .
H31F H 0.4475 0.4782 -0.0464 0.035 Uiso 1 1 calc GR . . . .
C16A C -0.1480(5) 0.0680(3) 0.3996(2) 0.0290(12) Uani 1 1 d . . . . .
H17A H -0.0843 0.0420 0.4306 0.044 Uiso 1 1 calc GR . . . .
H17B H -0.1198 0.0603 0.3547 0.044 Uiso 1 1 calc GR . . . .
H17C H -0.2279 0.0433 0.4075 0.044 Uiso 1 1 calc GR . . . .
C17A C 0.0478(4) 0.1751(3) 0.4633(2) 0.0268(11) Uani 1 1 d . . . . .
H18A H 0.0671 0.2055 0.5007 0.040 Uiso 1 1 calc GR . . . .
H18B H 0.1116 0.1829 0.4292 0.040 Uiso 1 1 calc GR . . . .
H18C H 0.0479 0.1170 0.4776 0.040 Uiso 1 1 calc GR . . . .
C28B C 0.6812(4) 0.3269(3) -0.0448(2) 0.0276(11) Uani 1 1 d . . . . .
H28D H 0.6827 0.3094 -0.0894 0.041 Uiso 1 1 calc GR . . . .
H28E H 0.7678 0.3280 -0.0290 0.041 Uiso 1 1 calc GR . . . .
H28F H 0.6377 0.3816 -0.0448 0.041 Uiso 1 1 calc GR . . . .
C9B C 0.3232(4) 0.3214(3) 0.2688(2) 0.0293(12) Uani 1 1 d . . . . .
H9BA H 0.3065 0.2707 0.2945 0.044 Uiso 1 1 calc GR . . . .
H9BB H 0.3276 0.3652 0.2981 0.044 Uiso 1 1 calc GR . . . .
H9BC H 0.4036 0.3135 0.2457 0.044 Uiso 1 1 calc GR . . . .
C33A C 0.1244(4) 0.1443(3) 0.6365(2) 0.0310(12) Uani 1 1 d . . . . .
H30A H 0.1219 0.1119 0.6787 0.047 Uiso 1 1 calc GR . . . .
H30B H 0.2030 0.1291 0.6138 0.047 Uiso 1 1 calc GR . . . .
H30C H 0.0524 0.1339 0.6097 0.047 Uiso 1 1 calc GR . . . .
C26B C 0.2263(5) 0.0999(3) -0.1233(2) 0.0270(11) Uani 1 1 d . . . . .
H26B H 0.1477 0.0763 -0.1229 0.032 Uiso 1 1 calc R . . . .
C25B C 0.3179(4) 0.0784(3) -0.1682(2) 0.0259(11) Uani 1 1 d . . . . .
H25B H 0.3021 0.0403 -0.1990 0.031 Uiso 1 1 calc R . . . .
C29B C 0.5969(4) 0.2820(3) 0.0968(2) 0.0331(12) Uani 1 1 d . . . . .
H29D H 0.5887 0.3415 0.0975 0.050 Uiso 1 1 calc GR . . . .
H29E H 0.6762 0.2599 0.1179 0.050 Uiso 1 1 calc GR . . . .
H29F H 0.5260 0.2590 0.1203 0.050 Uiso 1 1 calc GR . . . .
C8A C -0.5941(4) 0.3030(3) 0.4386(2) 0.0315(12) Uani 1 1 d . . . . .
H10A H -0.5638 0.3572 0.4286 0.047 Uiso 1 1 calc GR . . . .
H10B H -0.6861 0.3083 0.4432 0.047 Uiso 1 1 calc GR . . . .
H10C H -0.5708 0.2686 0.4029 0.047 Uiso 1 1 calc GR . . . .
C31A C 0.1824(4) 0.3203(3) 0.5838(2) 0.0313(12) Uani 1 1 d . . . . .
H29A H 0.1324 0.3190 0.5439 0.047 Uiso 1 1 calc GR . . . .
H29B H 0.2700 0.3005 0.5756 0.047 Uiso 1 1 calc GR . . . .
H29C H 0.1797 0.3764 0.5966 0.047 Uiso 1 1 calc GR . . . .
C32A C 0.1997(4) 0.2664(3) 0.7288(2) 0.0270(11) Uani 1 1 d . . . . .
H28A H 0.1936 0.3241 0.7374 0.040 Uiso 1 1 calc GR . . . .
H28B H 0.2886 0.2465 0.7253 0.040 Uiso 1 1 calc GR . . . .
H28C H 0.1604 0.2349 0.7649 0.040 Uiso 1 1 calc GR . . . .
C19A C -0.3189(5) 0.3696(3) 0.3680(2) 0.0326(12) Uani 1 1 d . . . . .
H20A H -0.3943 0.3562 0.3452 0.049 Uiso 1 1 calc GR . . . .
H20B H -0.2657 0.4000 0.3373 0.049 Uiso 1 1 calc GR . . . .
H20C H -0.3441 0.4031 0.4040 0.049 Uiso 1 1 calc GR . . . .
C30A C 0.0052(4) 0.4636(3) 0.7159(2) 0.0299(12) Uani 1 1 d . . . . .
H31A H 0.0232 0.4314 0.7576 0.045 Uiso 1 1 calc GR . . . .
H31B H -0.0137 0.5210 0.7239 0.045 Uiso 1 1 calc GR . . . .
H31C H 0.0788 0.4583 0.6871 0.045 Uiso 1 1 calc GR . . . .
C10A C -0.4950(4) 0.0961(3) 0.6360(2) 0.0281(11) Uani 1 1 d . . . . .
H7A H -0.4741 0.0486 0.6111 0.042 Uiso 1 1 calc GR . . . .
H7B H -0.5787 0.0924 0.6557 0.042 Uiso 1 1 calc GR . . . .
H7C H -0.4322 0.0974 0.6707 0.042 Uiso 1 1 calc GR . . . .
C24A C -0.1244(4) 0.2041(3) 0.8504(2) 0.0284(12) Uani 1 1 d . . . . .
H24 H -0.1033 0.2201 0.8922 0.034 Uiso 1 1 calc R . . . .
C10B C 0.0274(5) 0.2956(3) 0.2896(2) 0.0337(13) Uani 1 1 d . . . . .
H10D H -0.0201 0.2499 0.2790 0.051 Uiso 1 1 calc GR . . . .
H10E H -0.0302 0.3380 0.3070 0.051 Uiso 1 1 calc GR . . . .
H10F H 0.0920 0.2763 0.3224 0.051 Uiso 1 1 calc GR . . . .
C7A C -0.4972(4) 0.3993(3) 0.5538(2) 0.0288(12) Uani 1 1 d . . . . .
H9A H -0.4531 0.4129 0.5928 0.043 Uiso 1 1 calc GR . . . .
H9B H -0.5844 0.4235 0.5541 0.043 Uiso 1 1 calc GR . . . .
H9C H -0.4544 0.4208 0.5144 0.043 Uiso 1 1 calc GR . . . .
C9A C -0.5735(4) 0.1130(3) 0.4864(2) 0.0323(12) Uani 1 1 d . . . . .
H6A H -0.6072 0.1355 0.4437 0.048 Uiso 1 1 calc GR . . . .
H6B H -0.6389 0.0852 0.5111 0.048 Uiso 1 1 calc GR . . . .
H6C H -0.5010 0.0738 0.4799 0.048 Uiso 1 1 calc GR . . . .
C20B C 0.4299(4) 0.1027(3) 0.2085(2) 0.0313(12) Uani 1 1 d . . . . .
H20D H 0.4905 0.1001 0.1724 0.047 Uiso 1 1 calc GR . . . .
H20E H 0.4482 0.0557 0.2404 0.047 Uiso 1 1 calc GR . . . .
H20F H 0.4367 0.1532 0.2300 0.047 Uiso 1 1 calc GR . . . .
C30B C 0.6657(4) 0.1472(3) 0.0084(2) 0.0302(12) Uani 1 1 d . . . . .
H30D H 0.6289 0.1131 0.0438 0.045 Uiso 1 1 calc GR . . . .
H30E H 0.7572 0.1453 0.0145 0.045 Uiso 1 1 calc GR . . . .
H30F H 0.6472 0.1268 -0.0338 0.045 Uiso 1 1 calc GR . . . .
C20A C -0.3708(4) 0.1851(3) 0.3408(2) 0.0339(13) Uani 1 1 d . . . . .
H16A H -0.4141 0.1417 0.3647 0.051 Uiso 1 1 calc GR . . . .
H16B H -0.3335 0.1650 0.3007 0.051 Uiso 1 1 calc GR . . . .
H16C H -0.4315 0.2320 0.3294 0.051 Uiso 1 1 calc GR . . . .
C19B C 0.1820(5) 0.1123(3) 0.2930(2) 0.0343(13) Uani 1 1 d . . . . .
H19D H 0.2349 0.1541 0.3061 0.051 Uiso 1 1 calc GR . . . .
H19E H 0.2137 0.0589 0.3137 0.051 Uiso 1 1 calc GR . . . .
H19F H 0.0950 0.1251 0.3070 0.051 Uiso 1 1 calc GR . . . .
C29A C -0.2737(5) 0.4408(3) 0.7293(2) 0.0314(12) Uani 1 1 d . . . . .
H33A H -0.3504 0.4372 0.7038 0.047 Uiso 1 1 calc GR . . . .
H33B H -0.2755 0.4948 0.7462 0.047 Uiso 1 1 calc GR . . . .
H33C H -0.2692 0.3987 0.7659 0.047 Uiso 1 1 calc GR . . . .
C25A C -0.1764(5) 0.1306(3) 0.8450(2) 0.0316(12) Uani 1 1 d . . . . .
H25 H -0.1938 0.0971 0.8834 0.038 Uiso 1 1 calc R . . . .
C18B C -0.0529(5) 0.0954(3) 0.1977(3) 0.0380(13) Uani 1 1 d . . . . .
H18D H -0.0718 0.1320 0.2325 0.057 Uiso 1 1 calc GR . . . .
H18E H -0.0685 0.0395 0.2138 0.057 Uiso 1 1 calc GR . . . .
H18F H -0.1070 0.1127 0.1598 0.057 Uiso 1 1 calc GR . . . .

loop_
_atom_site_aniso_label
_atom_site_aniso_U_11
_atom_site_aniso_U_22
_atom_site_aniso_U_33
_atom_site_aniso_U_23
_atom_site_aniso_U_13
_atom_site_aniso_U_12
U1B 0.01562(9) 0.01214(8) 0.00942(8) -0.00092(6) -0.00154(6) -0.00144(6)
U1A 0.01198(8) 0.01299(8) 0.01035(8) -0.00181(7) -0.00077(6) -0.00159(6)
P1A 0.0131(5) 0.0126(5) 0.0118(5) -0.0023(4) 0.0004(4) -0.0027(4)
P1B 0.0154(6) 0.0151(6) 0.0130(6) -0.0021(5) 0.0000(4) -0.0009(4)
Si2A 0.0140(6) 0.0263(7) 0.0175(7) -0.0061(6) -0.0019(5) -0.0007(5)
Si1A 0.0220(7) 0.0134(6) 0.0213(7) -0.0057(5) 0.0002(5) -0.0040(5)
Si2B 0.0209(7) 0.0185(6) 0.0140(6) -0.0025(5) -0.0009(5) -0.0013(5)
Si1B 0.0186(7) 0.0228(7) 0.0246(7) -0.0046(6) -0.0013(5) -0.0007(5)
C2B 0.026(2) 0.011(2) 0.014(2) -0.0031(18) 0.0016(19) 0.0030(18)
C21A 0.018(2) 0.021(2) 0.018(2) -0.0057(19) -0.0011(18) -0.0045(18)
C21B 0.0082(19) 0.011(2) 0.009(2) -0.0024(16) 0.0035(16) 0.0016(16)
C6B 0.025(3) 0.031(3) 0.038(3) -0.011(2) 0.003(2) 0.003(2)
N1B 0.0163(19) 0.0128(18) 0.0169(19) -0.0055(15) 0.0012(15) 0.0012(15)
C6A 0.016(2) 0.042(3) 0.023(3) -0.008(2) 0.0042(19) -0.005(2)
C4B 0.026(3) 0.016(2) 0.010(2) -0.0056(18) -0.0064(18) 0.0005(19)
C2A 0.010(2) 0.015(2) 0.025(2) -0.0021(19) 0.0023(18) 0.0013(17)
C11A 0.017(2) 0.020(2) 0.015(2) -0.0055(19) 0.0048(18) -0.0001(18)
C3B 0.021(2) 0.011(2) 0.015(2) -0.0034(18) -0.0007(18) -0.0014(18)
C11B 0.030(3) 0.008(2) 0.018(2) -0.0016(18) -0.005(2) -0.0024(18)
C3A 0.009(2) 0.023(2) 0.016(2) 0.0014(19) -0.0010(17) 0.0010(17)
C15B 0.028(3) 0.010(2) 0.021(2) 0.0034(19) -0.009(2) -0.0036(19)
C5A 0.008(2) 0.021(2) 0.019(2) 0.0039(19) -0.0002(17) -0.0039(17)
C1A 0.011(2) 0.022(2) 0.019(2) -0.005(2) 0.0036(18) -0.0006(18)
C13B 0.030(3) 0.012(2) 0.027(3) 0.005(2) 0.002(2) -0.0078(19)
C13A 0.022(2) 0.022(2) 0.012(2) -0.0043(19) 0.0058(18) -0.0063(19)
C14A 0.026(3) 0.025(2) 0.007(2) 0.0017(19) 0.0048(18) 0.004(2)
N1A 0.0110(18) 0.0130(18) 0.0153(19) -0.0016(15) -0.0005(14) -0.0037(14)
C4A 0.010(2) 0.022(2) 0.019(2) -0.0004(19) -0.0024(18) -0.0038(18)
C27B 0.026(3) 0.020(2) 0.016(2) -0.005(2) 0.0027(19) 0.000(2)
C12A 0.014(2) 0.031(3) 0.012(2) -0.002(2) 0.0021(17) -0.0031(19)
C1B 0.024(2) 0.014(2) 0.016(2) -0.0062(19) 0.0001(19) 0.0027(18)
C5B 0.030(3) 0.013(2) 0.012(2) -0.0033(18) 0.0041(19) 0.0003(19)
C24B 0.027(3) 0.017(2) 0.020(2) -0.005(2) 0.001(2) 0.006(2)
C23B 0.022(2) 0.018(2) 0.017(2) 0.0001(19) -0.0030(19) -0.0001(19)
C17B 0.041(3) 0.022(3) 0.029(3) -0.001(2) -0.016(2) -0.011(2)
C22B 0.021(2) 0.014(2) 0.014(2) -0.0042(18) -0.0052(18) 0.0030(18)
C18A 0.039(3) 0.033(3) 0.027(3) -0.005(2) 0.010(2) -0.016(2)
C12B 0.030(3) 0.009(2) 0.019(2) -0.0010(19) -0.008(2) -0.0044(19)
C16B 0.041(3) 0.016(2) 0.022(3) -0.001(2) -0.005(2) 0.002(2)
C15A 0.017(2) 0.024(2) 0.014(2) -0.0047(19) -0.0019(18) -0.0039(19)
C32B 0.024(3) 0.031(3) 0.020(3) 0.004(2) 0.006(2) -0.005(2)
C27A 0.027(3) 0.016(2) 0.021(2) 0.001(2) 0.001(2) 0.0013(19)
C22A 0.016(2) 0.012(2) 0.016(2) -0.0019(18) 0.0032(18) 0.0026(17)
C23A 0.024(3) 0.023(2) 0.019(2) -0.002(2) -0.001(2) -0.001(2)
C7B 0.034(3) 0.022(2) 0.019(3) 0.000(2) -0.002(2) 0.004(2)
C33B 0.023(3) 0.031(3) 0.017(2) -0.007(2) -0.003(2) -0.001(2)
C14B 0.038(3) 0.010(2) 0.015(2) 0.0010(19) -0.002(2) -0.004(2)
C28A 0.031(3) 0.017(2) 0.035(3) -0.003(2) 0.001(2) -0.004(2)
C8B 0.021(3) 0.025(3) 0.033(3) -0.008(2) 0.004(2) -0.008(2)
C26A 0.029(3) 0.019(2) 0.035(3) 0.005(2) -0.001(2) -0.005(2)
C31B 0.031(3) 0.022(2) 0.017(2) -0.001(2) 0.000(2) -0.003(2)
C16A 0.037(3) 0.026(3) 0.025(3) -0.012(2) 0.000(2) -0.003(2)
C17A 0.022(3) 0.042(3) 0.015(2) -0.005(2) 0.000(2) 0.003(2)
C28B 0.021(3) 0.027(3) 0.035(3) 0.000(2) 0.000(2) -0.006(2)
C9B 0.042(3) 0.026(3) 0.020(3) -0.004(2) -0.015(2) 0.001(2)
C33A 0.024(3) 0.032(3) 0.038(3) -0.015(2) -0.010(2) 0.005(2)
C26B 0.031(3) 0.024(3) 0.028(3) -0.003(2) -0.001(2) -0.010(2)
C25B 0.036(3) 0.018(2) 0.024(3) -0.007(2) -0.008(2) -0.003(2)
C29B 0.028(3) 0.042(3) 0.031(3) -0.011(3) -0.009(2) 0.000(2)
C8A 0.024(3) 0.049(3) 0.020(3) 0.005(2) -0.005(2) 0.005(2)
C31A 0.015(2) 0.051(3) 0.028(3) -0.004(3) -0.001(2) -0.006(2)
C32A 0.024(3) 0.034(3) 0.024(3) -0.007(2) -0.006(2) -0.003(2)
C19A 0.040(3) 0.030(3) 0.025(3) 0.011(2) 0.005(2) 0.000(2)
C30A 0.041(3) 0.021(3) 0.031(3) -0.008(2) -0.006(2) -0.007(2)
C10A 0.021(3) 0.029(3) 0.032(3) 0.010(2) 0.003(2) -0.004(2)
C24A 0.040(3) 0.035(3) 0.009(2) 0.001(2) 0.002(2) 0.003(2)
C10B 0.052(3) 0.029(3) 0.019(3) 0.002(2) 0.018(2) -0.001(2)
C7A 0.021(3) 0.020(2) 0.045(3) 0.001(2) 0.001(2) 0.001(2)
C9A 0.028(3) 0.031(3) 0.040(3) -0.010(2) -0.006(2) -0.010(2)
C20B 0.032(3) 0.025(3) 0.036(3) -0.002(2) -0.018(2) 0.000(2)
C30B 0.027(3) 0.026(3) 0.038(3) -0.001(2) -0.008(2) 0.001(2)
C20A 0.029(3) 0.052(3) 0.023(3) -0.013(3) -0.007(2) -0.004(2)
C19B 0.063(4) 0.023(3) 0.015(3) 0.008(2) -0.007(2) -0.002(2)
C29A 0.041(3) 0.022(3) 0.033(3) -0.010(2) 0.009(2) -0.001(2)
C25A 0.040(3) 0.028(3) 0.024(3) 0.012(2) 0.010(2) 0.006(2)
C18B 0.034(3) 0.038(3) 0.043(3) 0.006(3) 0.005(3) -0.017(2)

loop_
_atom_type_symbol
_atom_type_description
_atom_type_scat_dispersion_real
_atom_type_scat_dispersion_imag
_atom_type_scat_source
C C 0.0033 0.0016 'International Tables Vol C Tables 4.2.6.8 and 6.1.1.4'
H H 0.0000 0.0000 'International Tables Vol C Tables 4.2.6.8 and 6.1.1.4'
N N 0.0061 0.0033 'International Tables Vol C Tables 4.2.6.8 and 6.1.1.4'
P P 0.1023 0.0942 'International Tables Vol C Tables 4.2.6.8 and 6.1.1.4'
Si Si 0.0817 0.0704 'International Tables Vol C Tables 4.2.6.8 and 6.1.1.4'
U U -9.6767 9.6646 'International Tables Vol C Tables 4.2.6.8 and 6.1.1.4'

loop_
_geom_angle_atom_site_label_1
_geom_angle_atom_site_label_2
_geom_angle_atom_site_label_3
_geom_angle
_geom_angle_site_symmetry_1
_geom_angle_site_symmetry_3
_geom_angle_publ_flag
C2B U1B C4B 48.79(12) . . ?
C2B U1B C11B 174.04(12) . . ?
C2B U1B C15B 145.77(12) . . ?
C2B U1B C13B 134.19(13) . . ?
C2B U1B C1B 29.37(12) . . ?
C2B U1B C5B 48.18(12) . . ?
C2B U1B C12B 155.79(13) . . ?
C2B U1B C14B 130.46(12) . . ?
C21B U1B C2B 82.48(12) . . ?
C21B U1B C4B 124.99(12) . . ?
C21B U1B C3B 111.74(12) . . ?
C21B U1B C11B 103.35(12) . . ?
C21B U1B C15B 127.26(12) . . ?
C21B U1B C13B 85.01(13) . . ?
C21B U1B C1B 76.67(12) . . ?
C21B U1B C5B 101.46(12) . . ?
C21B U1B C12B 78.58(12) . . ?
C21B U1B C14B 113.68(13) . . ?
N1B U1B C2B 94.22(12) . . ?
N1B U1B C21B 93.17(12) . . ?
N1B U1B C4B 111.55(13) . . ?
N1B U1B C3B 87.71(12) . . ?
N1B U1B C11B 84.30(13) . . ?
N1B U1B C15B 99.79(13) . . ?
N1B U1B C13B 130.43(13) . . ?
N1B U1B C1B 122.95(12) . . ?
N1B U1B C5B 136.07(12) . . ?
N1B U1B C12B 101.71(13) . . ?
N1B U1B C14B 128.72(13) . . ?
C4B U1B C13B 109.59(13) . . ?
C4B U1B C1B 48.47(12) . . ?
C4B U1B C5B 29.26(12) . . ?
C4B U1B C14B 88.43(12) . . ?
C3B U1B C2B 29.69(12) . . ?
C3B U1B C4B 29.69(12) . . ?
C3B U1B C11B 144.36(12) . . ?
C3B U1B C15B 119.61(12) . . ?
C3B U1B C13B 138.60(13) . . ?
C3B U1B C1B 48.64(12) . . ?
C3B U1B C5B 48.39(12) . . ?
C3B U1B C12B 165.85(12) . . ?
C3B U1B C14B 117.65(12) . . ?
C11B U1B C4B 126.53(12) . . ?
C11B U1B C15B 29.81(12) . . ?
C11B U1B C13B 48.70(13) . . ?
C11B U1B C1B 152.75(13) . . ?
C11B U1B C5B 130.45(12) . . ?
C11B U1B C12B 29.65(12) . . ?
C11B U1B C14B 48.48(12) . . ?
C15B U1B C4B 96.98(12) . . ?
C15B U1B C13B 48.46(13) . . ?
C15B U1B C1B 131.15(13) . . ?
C15B U1B C5B 103.38(13) . . ?
C15B U1B C14B 29.22(12) . . ?
C13B U1B C1B 104.82(13) . . ?
C13B U1B C5B 92.28(13) . . ?
C13B U1B C14B 29.05(12) . . ?
C1B U1B C5B 29.03(11) . . ?
C1B U1B C14B 105.92(13) . . ?
C5B U1B C14B 82.30(12) . . ?
C12B U1B C4B 136.39(12) . . ?
C12B U1B C15B 48.79(12) . . ?
C12B U1B C13B 29.41(12) . . ?
C12B U1B C1B 129.43(13) . . ?
C12B U1B C5B 121.63(13) . . ?
C12B U1B C14B 48.20(12) . . ?
C21A U1A C2A 125.60(13) . . ?
C21A U1A C11A 76.03(13) . . ?
C21A U1A C3A 115.54(13) . . ?
C21A U1A C5A 76.90(13) . . ?
C21A U1A C1A 99.77(13) . . ?
C21A U1A C13A 115.72(13) . . ?
C21A U1A C14A 123.87(13) . . ?
C21A U1A C4A 86.34(13) . . ?
C21A U1A C12A 85.76(13) . . ?
C21A U1A C15A 98.07(13) . . ?
C2A U1A C11A 137.31(12) . . ?
C2A U1A C3A 29.50(12) . . ?
C2A U1A C5A 48.76(12) . . ?
C2A U1A C1A 29.62(12) . . ?
C2A U1A C14A 98.70(12) . . ?
C2A U1A C4A 48.64(12) . . ?
C2A U1A C12A 146.37(13) . . ?
C2A U1A C15A 108.99(12) . . ?
C11A U1A C15A 28.69(11) . . ?
C3A U1A C11A 110.64(12) . . ?
C3A U1A C5A 48.30(12) . . ?
C3A U1A C14A 85.43(12) . . ?
C3A U1A C4A 29.25(12) . . ?
C3A U1A C15A 84.71(12) . . ?
C5A U1A C11A 128.89(12) . . ?
C5A U1A C4A 29.26(11) . . ?
C5A U1A C15A 118.72(12) . . ?
C1A U1A C11A 155.03(12) . . ?
C1A U1A C3A 48.39(12) . . ?
C1A U1A C5A 29.40(12) . . ?
C1A U1A C14A 128.26(12) . . ?
C1A U1A C4A 48.35(12) . . ?
C1A U1A C15A 132.99(12) . . ?
C13A U1A C2A 117.62(13) . . ?
C13A U1A C11A 48.68(12) . . ?
C13A U1A C3A 113.08(13) . . ?
C13A U1A C5A 161.21(12) . . ?
C13A U1A C1A 144.32(13) . . ?
C13A U1A C14A 29.67(12) . . ?
C13A U1A C4A 133.39(12) . . ?
C13A U1A C12A 29.98(12) . . ?
C13A U1A C15A 48.39(12) . . ?
C14A U1A C11A 48.00(12) . . ?
C14A U1A C5A 131.98(12) . . ?
C14A U1A C4A 103.75(12) . . ?
C14A U1A C15A 29.02(12) . . ?
N1A U1A C21A 96.07(13) . . ?
N1A U1A C2A 94.67(12) . . ?
N1A U1A C11A 121.44(12) . . ?
N1A U1A C3A 124.17(12) . . ?
N1A U1A C5A 103.83(12) . . ?
N1A U1A C1A 83.32(12) . . ?
N1A U1A C13A 89.14(12) . . ?
N1A U1A C14A 114.51(13) . . ?
N1A U1A C4A 131.00(12) . . ?
N1A U1A C12A 93.41(12) . . ?
N1A U1A C15A 137.15(12) . . ?
C4A U1A C11A 106.68(12) . . ?
C4A U1A C15A 90.21(12) . . ?
C12A U1A C11A 29.22(12) . . ?
C12A U1A C3A 131.44(12) . . ?
C12A U1A C5A 156.60(13) . . ?
C12A U1A C1A 173.82(12) . . ?
C12A U1A C14A 48.65(12) . . ?
C12A U1A C4A 135.48(12) . . ?
C12A U1A C15A 47.95(12) . . ?
Si2A P1A Si1A 111.20(6) . . ?
N1A P1A Si2A 111.94(13) . . ?
N1A P1A Si1A 113.32(13) . . ?
N1A P1A C22A 112.82(18) . . ?
C22A P1A Si2A 99.28(13) . . ?
C22A P1A Si1A 107.36(13) . . ?
Si2B P1B Si1B 114.55(6) . . ?
N1B P1B Si2B 111.58(13) . . ?
N1B P1B Si1B 111.37(13) . . ?
N1B P1B C22B 113.68(19) . . ?
C22B P1B Si2B 97.03(14) . . ?
C22B P1B Si1B 107.89(14) . . ?
C33A Si2A P1A 103.55(15) . . ?
C33A Si2A C32A 109.0(2) . . ?
C31A Si2A P1A 107.91(15) . . ?
C31A Si2A C33A 115.0(2) . . ?
C31A Si2A C32A 109.4(2) . . ?
C32A Si2A P1A 111.99(16) . . ?
C28A Si1A P1A 104.93(15) . . ?
C28A Si1A C30A 110.1(2) . . ?
C30A Si1A P1A 110.98(15) . . ?
C29A Si1A P1A 110.80(15) . . ?
C29A Si1A C28A 111.2(2) . . ?
C29A Si1A C30A 108.8(2) . . ?
C32B Si2B P1B 111.71(16) . . ?
C33B Si2B P1B 102.86(15) . . ?
C33B Si2B C32B 111.0(2) . . ?
C31B Si2B P1B 111.31(15) . . ?
C31B Si2B C32B 108.1(2) . . ?
C31B Si2B C33B 111.9(2) . . ?
C28B Si1B P1B 107.83(15) . . ?
C28B Si1B C29B 111.5(2) . . ?
C28B Si1B C30B 112.6(2) . . ?
C29B Si1B P1B 105.15(16) . . ?
C30B Si1B P1B 111.48(15) . . ?
C30B Si1B C29B 108.1(2) . . ?
C3B C2B U1B 74.8(2) . . ?
C3B C2B C7B 125.4(4) . . ?
C1B C2B U1B 76.9(2) . . ?
C1B C2B C3B 108.2(4) . . ?
C1B C2B C7B 126.3(4) . . ?
C7B C2B U1B 117.1(3) . . ?
P1B N1B U1B 174.2(2) . . ?
C3B C4B U1B 74.2(2) . . ?
C3B C4B C9B 125.4(4) . . ?
C5B C4B U1B 77.0(2) . . ?
C5B C4B C3B 107.6(4) . . ?
C5B C4B C9B 126.7(4) . . ?
C9B C4B U1B 120.4(3) . . ?
C3A C2A U1A 77.6(2) . . ?
C3A C2A C1A 108.4(4) . . ?
C3A C2A C7A 126.1(4) . . ?
C1A C2A U1A 77.3(2) . . ?
C1A C2A C7A 125.0(4) . . ?
C7A C2A U1A 118.8(3) . . ?
C12A C11A U1A 71.9(2) . . ?
C12A C11A C15A 108.0(4) . . ?
C12A C11A C16A 127.1(4) . . ?
C15A C11A U1A 77.0(2) . . ?
C15A C11A C16A 124.6(4) . . ?
C16A C11A U1A 122.9(3) . . ?
C2B C3B U1B 75.5(2) . . ?
C2B C3B C4B 107.9(4) . . ?
C2B C3B C8B 124.6(4) . . ?
C4B C3B U1B 76.1(2) . . ?
C4B C3B C8B 127.2(4) . . ?
C8B C3B U1B 119.0(3) . . ?
C15B C11B U1B 75.3(2) . . ?
C15B C11B C16B 125.1(4) . . ?
C12B C11B U1B 75.3(2) . . ?
C12B C11B C15B 107.3(4) . . ?
C12B C11B C16B 127.3(4) . . ?
C16B C11B U1B 120.5(3) . . ?
C2A C3A U1A 72.9(2) . . ?
C2A C3A C4A 108.3(4) . . ?
C2A C3A C8A 125.2(4) . . ?
C4A C3A U1A 76.8(2) . . ?
C4A C3A C8A 125.4(4) . . ?
C8A C3A U1A 125.8(3) . . ?
C11B C15B U1B 74.9(2) . . ?
C11B C15B C20B 125.8(4) . . ?
C14B C15B U1B 77.3(2) . . ?
C14B C15B C11B 108.0(4) . . ?
C14B C15B C20B 125.8(4) . . ?
C20B C15B U1B 120.1(3) . . ?
C1A C5A U1A 74.1(2) . . ?
C1A C5A C4A 107.7(4) . . ?
C1A C5A C10A 126.3(4) . . ?
C4A C5A U1A 75.8(2) . . ?
C4A C5A C10A 125.5(4) . . ?
C10A C5A U1A 123.0(3) . . ?
C6A C1A U1A 121.0(3) . . ?
C2A C1A U1A 73.1(2) . . ?
C2A C1A C6A 125.9(4) . . ?
C2A C1A C5A 108.0(4) . . ?
C5A C1A U1A 76.5(2) . . ?
C5A C1A C6A 125.8(4) . . ?
C12B C13B U1B 74.2(2) . . ?
C12B C13B C18B 125.0(4) . . ?
C14B C13B U1B 76.4(2) . . ?
C14B C13B C12B 108.0(4) . . ?
C14B C13B C18B 126.7(4) . . ?
C18B C13B U1B 121.1(3) . . ?
C14A C13A U1A 78.7(2) . . ?
C14A C13A C18A 125.4(4) . . ?
C12A C13A U1A 76.4(2) . . ?
C12A C13A C14A 108.0(4) . . ?
C12A C13A C18A 126.3(4) . . ?
C18A C13A U1A 117.2(3) . . ?
C13A C14A U1A 71.6(2) . . ?
C13A C14A C15A 107.7(4) . . ?
C13A C14A C19A 124.6(4) . . ?
C15A C14A U1A 78.1(2) . . ?
C15A C14A C19A 127.0(4) . . ?
C19A C14A U1A 123.5(3) . . ?
P1A N1A U1A 171.6(2) . . ?
C3A C4A U1A 74.0(2) . . ?
C3A C4A C5A 107.6(4) . . ?
C3A C4A C9A 126.9(4) . . ?
C5A C4A U1A 75.0(2) . . ?
C5A C4A C9A 125.3(4) . . ?
C9A C4A U1A 121.2(3) . . ?
C26B C27B C22B 120.6(4) . . ?
C11A C12A U1A 78.8(2) . . ?
C11A C12A C13A 108.4(4) . . ?
C11A C12A C17A 125.3(4) . . ?
C13A C12A U1A 73.6(2) . . ?
C13A C12A C17A 126.1(4) . . ?
C17A C12A U1A 118.3(3) . . ?
C2B C1B U1B 73.8(2) . . ?
C2B C1B C6B 127.3(4) . . ?
C6B C1B U1B 122.5(3) . . ?
C5B C1B U1B 76.1(2) . . ?
C5B C1B C2B 107.8(4) . . ?
C5B C1B C6B 124.3(4) . . ?
C4B C5B U1B 73.8(2) . . ?
C4B C5B C10B 127.3(4) . . ?
C1B C5B U1B 74.8(2) . . ?
C1B C5B C4B 108.5(4) . . ?
C1B C5B C10B 123.3(4) . . ?
C10B C5B U1B 125.9(3) . . ?
C25B C24B C23B 119.9(4) . . ?
C24B C23B C22B 120.8(4) . . ?
C27B C22B P1B 118.6(3) . . ?
C23B C22B P1B 122.4(3) . . ?
C23B C22B C27B 118.9(4) . . ?
C11B C12B U1B 75.1(2) . . ?
C11B C12B C17B 126.3(4) . . ?
C13B C12B U1B 76.4(2) . . ?
C13B C12B C11B 108.3(4) . . ?
C13B C12B C17B 124.9(4) . . ?
C17B C12B U1B 120.8(3) . . ?
C11A C15A U1A 74.3(2) . . ?
C11A C15A C14A 107.9(4) . . ?
C11A C15A C20A 124.4(4) . . ?
C14A C15A U1A 72.9(2) . . ?
C14A C15A C20A 126.8(4) . . ?
C20A C15A U1A 126.5(3) . . ?
C22A C27A C26A 120.3(4) . . ?
C27A C22A P1A 118.7(3) . . ?
C27A C22A C23A 118.8(4) . . ?
C23A C22A P1A 122.4(3) . . ?
C24A C23A C22A 120.7(4) . . ?
C15B C14B U1B 73.4(2) . . ?
C15B C14B C19B 123.9(4) . . ?
C13B C14B U1B 74.6(2) . . ?
C13B C14B C15B 108.3(4) . . ?
C13B C14B C19B 126.4(4) . . ?
C19B C14B U1B 128.5(3) . . ?
C25A C26A C27A 120.3(4) . . ?
C25B C26B C27B 119.8(4) . . ?
C24B C25B C26B 120.0(4) . . ?
C23A C24A C25A 119.6(4) . . ?
C26A C25A C24A 120.2(5) . . ?

loop_
_geom_bond_atom_site_label_1
_geom_bond_atom_site_label_2
_geom_bond_distance
_geom_bond_site_symmetry_2
_geom_bond_publ_flag
U1B C2B 2.766(4) . ?
U1B C21B 2.508(4) . ?
U1B N1B 2.098(3) . ?
U1B C4B 2.781(4) . ?
U1B C3B 2.756(4) . ?
U1B C11B 2.769(4) . ?
U1B C15B 2.774(4) . ?
U1B C13B 2.800(4) . ?
U1B C1B 2.805(4) . ?
U1B C5B 2.822(4) . ?
U1B C12B 2.772(4) . ?
U1B C14B 2.823(4) . ?
U1A C21A 2.469(4) . ?
U1A C2A 2.732(4) . ?
U1A C11A 2.846(4) . ?
U1A C3A 2.791(4) . ?
U1A C5A 2.817(4) . ?
U1A C1A 2.786(4) . ?
U1A C13A 2.722(4) . ?
U1A C14A 2.813(4) . ?
U1A N1A 2.108(3) . ?
U1A C4A 2.827(4) . ?
U1A C12A 2.757(4) . ?
U1A C15A 2.879(4) . ?
P1A Si2A 2.2902(16) . ?
P1A Si1A 2.3000(15) . ?
P1A N1A 1.600(3) . ?
P1A C22A 1.829(4) . ?
P1B Si2B 2.2919(16) . ?
P1B Si1B 2.3127(16) . ?
P1B N1B 1.605(3) . ?
P1B C22B 1.841(4) . ?
Si2A C33A 1.854(5) . ?
Si2A C31A 1.852(5) . ?
Si2A C32A 1.866(4) . ?
Si1A C28A 1.863(5) . ?
Si1A C30A 1.867(4) . ?
Si1A C29A 1.858(5) . ?
Si2B C32B 1.865(4) . ?
Si2B C33B 1.862(4) . ?
Si2B C31B 1.855(4) . ?
Si1B C28B 1.857(4) . ?
Si1B C29B 1.871(5) . ?
Si1B C30B 1.861(4) . ?
C2B C3B 1.414(6) . ?
C2B C1B 1.413(6) . ?
C2B C7B 1.505(6) . ?
C6B C1B 1.512(6) . ?
C6A C1A 1.508(6) . ?
C4B C3B 1.419(6) . ?
C4B C5B 1.416(6) . ?
C4B C9B 1.505(5) . ?
C2A C3A 1.407(6) . ?
C2A C1A 1.412(6) . ?
C2A C7A 1.511(6) . ?
C11A C12A 1.416(6) . ?
C11A C15A 1.419(6) . ?
C11A C16A 1.503(6) . ?
C3B C8B 1.506(6) . ?
C11B C15B 1.425(6) . ?
C11B C12B 1.418(6) . ?
C11B C16B 1.496(6) . ?
C3A C4A 1.419(6) . ?
C3A C8A 1.512(6) . ?
C15B C14B 1.413(6) . ?
C15B C20B 1.505(6) . ?
C5A C1A 1.422(6) . ?
C5A C4A 1.425(6) . ?
C5A C10A 1.505(6) . ?
C13B C12B 1.415(6) . ?
C13B C14B 1.410(6) . ?
C13B C18B 1.514(6) . ?
C13A C14A 1.420(6) . ?
C13A C12A 1.418(6) . ?
C13A C18A 1.493(6) . ?
C14A C15A 1.428(6) . ?
C14A C19A 1.510(6) . ?
C4A C9A 1.501(6) . ?
C27B C22B 1.387(6) . ?
C27B C26B 1.382(6) . ?
C12A C17A 1.502(6) . ?
C1B C5B 1.411(6) . ?
C5B C10B 1.511(6) . ?
C24B C23B 1.380(6) . ?
C24B C25B 1.379(6) . ?
C23B C22B 1.382(6) . ?
C17B C12B 1.516(6) . ?
C15A C20A 1.493(6) . ?
C27A C22A 1.380(6) . ?
C27A C26A 1.394(6) . ?
C22A C23A 1.400(6) . ?
C23A C24A 1.384(6) . ?
C14B C19B 1.523(6) . ?
C26A C25A 1.372(6) . ?
C26B C25B 1.381(6) . ?
C24A C25A 1.385(6) . ?
